data_1565832
loop_
_publ_author_name
'Jiang, Hui'
'Ye, Jun'
'Hu, Peng'
'Zhu, Shengli'
'Liang, Yanqin'
'Cui, Zhenduo'
'Kloc, Christian'
'Hu, Wenping'

_publ_section_title
;
 Growth direction dependent separate-channel charge transport in the
 organic weak charge-transfer co-crystal of anthracene-DTTCNQ.
;
_journal_issue 3
_journal_name_full 'Materials horizons'
_journal_page_first 1057
_journal_page_last 1067
_journal_paper_doi 10.1039/d1mh01767e
_journal_volume 9
_journal_year 2022
_chemical_formula_sum 'C30 H14 N4 S2'
_chemical_formula_weight 494.57
_chemical_name_systematic Anthracene-DTTCNQ
_space_group_crystal_system triclinic
_space_group_IT_number 2
_space_group_name_Hall '-P 1'
_space_group_name_H-M_alt 'P -1'
_atom_sites_solution_hydrogens geom
_audit_update_record
;
2019-05-11 deposited with the CCDC.	2021-12-22 downloaded from the CCDC.
;
_cell_angle_alpha 61.214(2)
_cell_angle_beta 89.717(2)
_cell_angle_gamma 73.611(2)
_cell_formula_units_Z 1
_cell_length_a 7.3775(4)
_cell_length_b 9.3783(6)
_cell_length_c 9.4318(6)
_cell_measurement_reflns_used 6751
_cell_measurement_temperature 100.(2)
_cell_measurement_theta_max 30.3769
_cell_measurement_theta_min 2.4943
_cell_volume 542.00(6)
_computing_cell_refinement 'SAINT V8.37A (Bruker AXS Inc., 2015)'
_computing_data_collection 'APEX3 (Bruker AXS Inc., 2016)'
_computing_data_reduction 'SAINT V8.37A (Bruker AXS Inc., 2015)'
_computing_molecular_graphics 'XP (Bruker AXS Inc., 2016)'
_computing_publication_material 'APEX3 (Bruker AXS Inc., 2016)'
_computing_structure_refinement 'SHELXL-2014/7 (Sheldrick, 2014)'
_computing_structure_solution 'XT, VERSION 2014/5'
_diffrn_ambient_temperature 100.(2)
_diffrn_detector_area_resol_mean 7.4074
_diffrn_measured_fraction_theta_full 0.993
_diffrn_measured_fraction_theta_max 0.993
_diffrn_measurement_device_type 'Photon II CPADs detector'
_diffrn_measurement_method 'phi and omega scans'
_diffrn_radiation_monochromator 'Multilayer Mirror'
_diffrn_radiation_type MoK\a
_diffrn_radiation_wavelength 0.71073
_diffrn_reflns_av_R_equivalents 0.0980
_diffrn_reflns_av_unetI/netI 0.0642
_diffrn_reflns_limit_h_max 10
_diffrn_reflns_limit_h_min -10
_diffrn_reflns_limit_k_max 13
_diffrn_reflns_limit_k_min -13
_diffrn_reflns_limit_l_max 13
_diffrn_reflns_limit_l_min -13
_diffrn_reflns_number 27227
_diffrn_reflns_theta_full 30.57
_diffrn_reflns_theta_max 30.57
_diffrn_reflns_theta_min 2.49
_diffrn_source 'Incoatec microfocus source'
_diffrn_source_type 'Bruker D8 Quest'
_exptl_absorpt_coefficient_mu 0.276
_exptl_absorpt_correction_T_max 0.97
_exptl_absorpt_correction_T_min 0.75
_exptl_absorpt_correction_type multi-scan
_exptl_absorpt_process_details
;
SADABS-2016/2 - Bruker AXS area detector scaling and absorption correction
;
_exptl_crystal_colour 'Dark Green/ Black'
_exptl_crystal_density_diffrn 1.515
_exptl_crystal_density_method 'not measured'
_exptl_crystal_description block
_exptl_crystal_F_000 254
_exptl_crystal_recrystallization_method 'Re-crystallisation from solvent'
_exptl_crystal_size_max 0.320
_exptl_crystal_size_mid 0.220
_exptl_crystal_size_min 0.120
_refine_diff_density_max 0.404
_refine_diff_density_min -0.443
_refine_ls_extinction_method none
_refine_ls_goodness_of_fit_ref 1.135
_refine_ls_hydrogen_treatment constr
_refine_ls_matrix_type full
_refine_ls_number_parameters 191
_refine_ls_number_reflns 3315
_refine_ls_number_restraints 158
_refine_ls_restrained_S_all 1.110
_refine_ls_R_factor_all 0.1006
_refine_ls_R_factor_gt 0.0687
_refine_ls_shift/su_max 0.000
_refine_ls_shift/su_mean 0.000
_refine_ls_structure_factor_coef Fsqd
_refine_ls_weighting_details 'w=1/[\s^2^(Fo^2^)+(0.0347P)^2^+0.6906P] where P=(Fo^2^+2Fc^2^)/3'
_refine_ls_weighting_scheme calc
_refine_ls_wR_factor_gt 0.1285
_refine_ls_wR_factor_ref 0.1415
_reflns_number_gt 2520
_reflns_number_total 3315
_reflns_threshold_expression 'I > 2\s(I)'
_cod_data_source_file d1mh01767e2.cif
_cod_data_source_block Anthracene-DTTCNQ
_cod_depositor_comments
;
The following automatic conversions were performed:

data item '_exptl_absorpt_correction_type' value 'Multi-Scan' was
changed to 'multi-scan' in accordance with the
/home/data/users/saulius/crontab/automatic-downloads/rss-feeds/RSC/lib/dictionaries/cif_core.dic
dictionary named 'cif_core.dic' version 2.4.2 last updated on
2011-04-26.

Automatic conversion script
Id: cif_fix_values 7556 2019-12-06 15:28:31Z antanas 

 Adding full bibliography for 1565832.cif.
;
_cod_database_code 1565832

loop_
_space_group_symop_operation_xyz
'x, y, z'
'-x, -y, -z'

loop_
_atom_site_type_symbol
_atom_site_label
_atom_site_fract_x
_atom_site_fract_y
_atom_site_fract_z
_atom_site_U_iso_or_equiv
_atom_site_adp_type
_atom_site_calc_flag
_atom_site_refinement_flags_adp
_atom_site_refinement_flags_occupancy
_atom_site_refinement_flags_posn
_atom_site_occupancy
_atom_site_disorder_assembly
_atom_site_disorder_group
C C1 0.5972(3) 0.1628(3) 0.9594(3) 0.0186(4) Uani d . . . 1.0 . .
C C2 0.6652(3) 0.1941(3) 0.8076(2) 0.0150(4) Uani d . . . 1.0 . .
C C3 0.8222(3) 0.0495(3) 0.8314(2) 0.0173(4) Uani d . . . 1.0 . .
C C4 0.5886(3) 0.3423(3) 0.6588(2) 0.0137(4) Uani d . . . 1.0 . .
C C5 0.4526(3) 0.4955(3) 0.6462(2) 0.0137(4) Uani d U . D 1.0 . .
C C6 0.3661(3) 0.6445(3) 0.4963(2) 0.0135(4) Uani d U . D 1.0 . .
C C7 0.2493(19) 0.7797(16) 0.5210(17) 0.0168(17) Uani d U P D 0.598(3) A 1
H H7 0.1812 0.8916 0.4343 0.02 Uiso calc U P R 0.598(3) A 1
C C8 0.2471(8) 0.7296(6) 0.6817(6) 0.0161(10) Uani d U P D 0.598(3) A 1
H H8 0.176 0.8023 0.72 0.019 Uiso calc U P R 0.598(3) A 1
S S1 0.3857(5) 0.5223(4) 0.8078(3) 0.0161(4) Uani d U P D 0.598(3) A 1
C C7A 0.404(3) 0.523(2) 0.7820(16) 0.014(2) Uani d U P D 0.402(3) A 2
H H7A 0.4533 0.4402 0.8938 0.017 Uiso calc U P R 0.402(3) A 2
C C8A 0.2782(13) 0.6835(10) 0.7278(9) 0.0147(13) Uani d U P D 0.402(3) A 2
H H8A 0.2272 0.7236 0.7995 0.018 Uiso calc U P R 0.402(3) A 2
S S1A 0.2212(7) 0.8050(5) 0.5209(6) 0.0160(6) Uani d U P D 0.402(3) A 2
C C9 0.0393(3) 0.5059(3) 0.3509(2) 0.0158(4) Uani d . . . 1.0 . .
C C10 0.0823(3) 0.5061(3) 0.2028(3) 0.0187(4) Uani d . . . 1.0 . .
H H10 0.0275 0.6072 0.1002 0.022 Uiso calc U . R 1.0 . .
C C11 0.2014(3) 0.3623(3) 0.2076(3) 0.0203(5) Uani d . . . 1.0 . .
H H11 0.2276 0.3638 0.1083 0.024 Uiso calc U . R 1.0 . .
C C12 0.2860(3) 0.2111(3) 0.3593(3) 0.0206(5) Uani d . . . 1.0 . .
H H12 0.3697 0.1125 0.3607 0.025 Uiso calc U . R 1.0 . .
C C13 0.2488(3) 0.2052(3) 0.5030(3) 0.0190(4) Uani d . . . 1.0 . .
H H13 0.3058 0.1022 0.6037 0.023 Uiso calc U . R 1.0 . .
C C14 0.1251(3) 0.3518(3) 0.5044(3) 0.0159(4) Uani d . . . 1.0 . .
C C15 0.0833(3) 0.3499(3) 0.6498(3) 0.0168(4) Uani d . . . 1.0 . .
H H15 0.1396 0.2481 0.7516 0.02 Uiso calc U . R 1.0 . .
N N1 0.5475(3) 0.1246(3) 1.0841(2) 0.0258(5) Uani d . . . 1.0 . .
N N2 0.9515(3) -0.0686(3) 0.8623(2) 0.0249(4) Uani d . . . 1.0 . .

loop_
_atom_site_aniso_label
_atom_site_aniso_U_11
_atom_site_aniso_U_22
_atom_site_aniso_U_33
_atom_site_aniso_U_12
_atom_site_aniso_U_13
_atom_site_aniso_U_23
C1 0.0200(10) 0.0165(10) 0.0157(10) -0.0044(8) 0.0035(8) -0.0063(8)
C2 0.0171(10) 0.0153(10) 0.0134(9) -0.0050(8) 0.0040(7) -0.0080(8)
C3 0.0214(11) 0.0151(10) 0.0130(9) -0.0052(8) 0.0021(8) -0.0057(8)
C4 0.0127(9) 0.0161(10) 0.0152(9) -0.0063(8) 0.0028(7) -0.0090(8)
C5 0.0134(9) 0.0152(9) 0.0142(9) -0.0069(7) 0.0045(7) -0.0075(8)
C6 0.0141(9) 0.0134(9) 0.0143(9) -0.0056(7) 0.0036(7) -0.0073(8)
C7 0.015(3) 0.022(3) 0.013(2) -0.006(2) 0.004(2) -0.008(2)
C8 0.017(2) 0.011(2) 0.018(2) -0.0024(17) 0.0020(17) -0.0071(17)
S1 0.0179(8) 0.0186(6) 0.0134(8) -0.0048(5) 0.0048(5) -0.0097(6)
C7A 0.013(3) 0.016(3) 0.016(3) -0.005(2) 0.004(3) -0.009(3)
C8A 0.016(3) 0.017(3) 0.013(3) -0.006(2) 0.006(2) -0.008(2)
S1A 0.0163(14) 0.0151(12) 0.0187(9) -0.0039(9) 0.0049(9) -0.0106(9)
C9 0.0145(9) 0.0186(10) 0.0163(10) -0.0084(8) 0.0026(8) -0.0087(8)
C10 0.0201(10) 0.0217(11) 0.0149(10) -0.0098(9) 0.0038(8) -0.0079(9)
C11 0.0197(10) 0.0277(12) 0.0200(10) -0.0119(9) 0.0086(8) -0.0144(10)
C12 0.0185(10) 0.0229(11) 0.0259(11) -0.0072(9) 0.0064(9) -0.0160(10)
C13 0.0174(10) 0.0172(10) 0.0201(10) -0.0057(8) 0.0024(8) -0.0076(9)
C14 0.0135(9) 0.0178(10) 0.0181(10) -0.0072(8) 0.0035(8) -0.0091(8)
C15 0.0181(10) 0.0173(10) 0.0141(9) -0.0079(8) 0.0021(8) -0.0059(8)
N1 0.0312(11) 0.0233(10) 0.0156(9) -0.0023(8) 0.0057(8) -0.0079(8)
N2 0.0295(11) 0.0203(10) 0.0187(9) -0.0018(8) 0.0026(8) -0.0084(8)

loop_
_atom_type_symbol
_atom_type_description
_atom_type_scat_dispersion_real
_atom_type_scat_dispersion_imag
_atom_type_scat_source
C C 0.0033 0.0016 'International Tables Vol C Tables 4.2.6.8 and 6.1.1.4'
H H 0.0000 0.0000 'International Tables Vol C Tables 4.2.6.8 and 6.1.1.4'
N N 0.0061 0.0033 'International Tables Vol C Tables 4.2.6.8 and 6.1.1.4'
S S 0.1246 0.1234 'International Tables Vol C Tables 4.2.6.8 and 6.1.1.4'

loop_
_geom_angle_atom_site_label_1
_geom_angle_atom_site_label_2
_geom_angle_atom_site_label_3
_geom_angle_site_symmetry_1
_geom_angle_site_symmetry_3
_geom_angle
_geom_angle_publ_flag
N1 C1 C2 . . 174.7(2) ?
C4 C2 C3 . . 124.69(19) ?
C4 C2 C1 . . 124.68(19) ?
C3 C2 C1 . . 110.63(18) ?
N2 C3 C2 . . 174.8(2) ?
C2 C4 C5 . . 122.10(18) ?
C2 C4 C6 . 2_666 122.76(19) ?
C5 C4 C6 . 2_666 115.11(17) ?
C6 C5 C7A . . 111.0(7) ?
C6 C5 C4 . . 123.11(18) ?
C7A C5 C4 . . 125.6(7) ?
C6 C5 S1 . . 111.46(17) ?
C4 C5 S1 . . 125.37(17) ?
C5 C6 C7 . . 111.0(6) ?
C5 C6 C4 . 2_666 121.75(18) ?
C7 C6 C4 . 2_666 126.9(6) ?
C5 C6 S1A . . 112.3(2) ?
C4 C6 S1A 2_666 . 125.8(2) ?
C8 C7 C6 . . 112.5(9) ?
C8 C7 H7 . . 123.8 ?
C6 C7 H7 . . 123.8 ?
C7 C8 S1 . . 112.7(6) ?
C7 C8 H8 . . 123.6 ?
S1 C8 H8 . . 123.6 ?
C8 S1 C5 . . 92.3(3) ?
C8A C7A C5 . . 110.9(11) ?
C8A C7A H7A . . 124.5 ?
C5 C7A H7A . . 124.5 ?
C7A C8A S1A . . 113.9(8) ?
C7A C8A H8A . . 123.0 ?
S1A C8A H8A . . 123.0 ?
C8A S1A C6 . . 91.7(4) ?
C15 C9 C10 2_566 . 121.97(19) ?
C15 C9 C14 2_566 . 119.45(19) ?
C10 C9 C14 . . 118.58(19) ?
C11 C10 C9 . . 120.6(2) ?
C11 C10 H10 . . 119.7 ?
C9 C10 H10 . . 119.7 ?
C10 C11 C12 . . 120.6(2) ?
C10 C11 H11 . . 119.7 ?
C12 C11 H11 . . 119.7 ?
C13 C12 C11 . . 120.8(2) ?
C13 C12 H12 . . 119.6 ?
C11 C12 H12 . . 119.6 ?
C12 C13 C14 . . 120.7(2) ?
C12 C13 H13 . . 119.6 ?
C14 C13 H13 . . 119.6 ?
C15 C14 C13 . . 122.2(2) ?
C15 C14 C9 . . 119.04(19) ?
C13 C14 C9 . . 118.77(19) ?
C9 C15 C14 2_566 . 121.51(19) ?
C9 C15 H15 2_566 . 119.2 ?
C14 C15 H15 . . 119.2 ?

loop_
_geom_bond_atom_site_label_1
_geom_bond_atom_site_label_2
_geom_bond_site_symmetry_2
_geom_bond_distance
_geom_bond_publ_flag
C1 N1 . 1.145(3) ?
C1 C2 . 1.435(3) ?
C2 C4 . 1.381(3) ?
C2 C3 . 1.433(3) ?
C3 N2 . 1.148(3) ?
C4 C5 . 1.452(3) ?
C4 C6 2_666 1.453(3) ?
C5 C6 . 1.401(3) ?
C5 C7A . 1.447(12) ?
C5 S1 . 1.709(3) ?
C6 C7 . 1.439(10) ?
C6 C4 2_666 1.453(3) ?
C6 S1A . 1.700(4) ?
C7 C8 . 1.356(14) ?
C7 H7 . 0.95 ?
C8 S1 . 1.704(5) ?
C8 H8 . 0.95 ?
C7A C8A . 1.367(16) ?
C7A H7A . 0.95 ?
C8A S1A . 1.697(8) ?
C8A H8A . 0.95 ?
C9 C15 2_566 1.396(3) ?
C9 C10 . 1.430(3) ?
C9 C14 . 1.436(3) ?
C10 C11 . 1.366(3) ?
C10 H10 . 0.95 ?
C11 C12 . 1.415(3) ?
C11 H11 . 0.95 ?
C12 C13 . 1.360(3) ?
C12 H12 . 0.95 ?
C13 C14 . 1.425(3) ?
C13 H13 . 0.95 ?
C14 C15 . 1.398(3) ?
C15 C9 2_566 1.396(3) ?
C15 H15 . 0.95 ?
